data_2217124
loop_
_publ_author_name
'Liu, Rui'
'Li, Yu-Hao'
'Luo, Wei'
'Liu, Shan'
'Zhu, Hong-Jun'

_publ_section_title
;
 5-Bromo-2-iodo-1,3-dimethylbenzene
;
_journal_coeditor_code HK2404
_journal_issue 1
_journal_name_full 'Acta Crystallographica Section E'
_journal_page_first o219
_journal_page_last o219
_journal_paper_doi 10.1107/S1600536807064537
_journal_volume 64
_journal_year 2008
_chemical_formula_iupac 'C8 H8 Br I'
_chemical_formula_moiety 'C8 H8 Br I'
_chemical_formula_sum 'C8 H8 Br I'
_chemical_formula_weight 310.94
_chemical_melting_point 307
_chemical_name_common 5-bromo-2-iodo-1,3-dimethylbenzene
_chemical_name_systematic
;
5-Bromo-2-iodo-1,3-dimethylbenzene
;
_space_group_IT_number 2
_symmetry_cell_setting triclinic
_symmetry_space_group_name_Hall '-P 1'
_symmetry_space_group_name_H-M 'P -1'
_atom_sites_solution_hydrogens geom
_atom_sites_solution_primary direct
_atom_sites_solution_secondary difmap
_audit_creation_method SHELXL-97
_cell_angle_alpha 69.27(3)
_cell_angle_beta 89.11(3)
_cell_angle_gamma 83.70(3)
_cell_formula_units_Z 6
_cell_length_a 10.282(2)
_cell_length_b 11.314(2)
_cell_length_c 12.951(3)
_cell_measurement_reflns_used 25
_cell_measurement_temperature 294(2)
_cell_measurement_theta_max 13
_cell_measurement_theta_min 10
_cell_volume 1400.1(6)
_computing_cell_refinement 'CAD-4 Software (Enraf--Nonius, 1985)'
_computing_data_collection 'CAD-4 Software (Enraf--Nonius, 1985)'
_computing_data_reduction 'XCAD4 (Harms & Wocadlo, 1995)'
_computing_molecular_graphics 'PLATON-10M (Spek, 2003)'
_computing_publication_material 'SHELXTL (Bruker, 2000)'
_computing_structure_refinement 'SHELXL97 (Sheldrick, 1997)'
_computing_structure_solution 'SHELXS97 (Sheldrick, 1997)'
_diffrn_ambient_temperature 294(2)
_diffrn_measured_fraction_theta_full 1.000
_diffrn_measured_fraction_theta_max 1.000
_diffrn_measurement_device_type 'Enraf--Nonius CAD-4 diffractometer'
_diffrn_measurement_method '\w/2\q scans'
_diffrn_radiation_monochromator graphite
_diffrn_radiation_source 'fine-focus sealed tube'
_diffrn_radiation_type MoK\a
_diffrn_radiation_wavelength 0.71073
_diffrn_reflns_av_R_equivalents 0.0423
_diffrn_reflns_av_sigmaI/netI 0.0664
_diffrn_reflns_limit_h_max 12
_diffrn_reflns_limit_h_min -12
_diffrn_reflns_limit_k_max 13
_diffrn_reflns_limit_k_min -12
_diffrn_reflns_limit_l_max 15
_diffrn_reflns_limit_l_min 0
_diffrn_reflns_number 5802
_diffrn_reflns_theta_full 25.97
_diffrn_reflns_theta_max 25.97
_diffrn_reflns_theta_min 1.68
_diffrn_standards_decay_% 0
_diffrn_standards_interval_time 120
_diffrn_standards_number 3
_exptl_absorpt_coefficient_mu 7.640
_exptl_absorpt_correction_T_max 0.466
_exptl_absorpt_correction_T_min 0.466
_exptl_absorpt_correction_type psi-scan
_exptl_absorpt_process_details '(North <i>et al.</i>,  1968)'
_exptl_crystal_colour colorless
_exptl_crystal_density_diffrn 2.213
_exptl_crystal_density_method 'not measured'
_exptl_crystal_description block
_exptl_crystal_F_000 864
_exptl_crystal_size_max 0.10
_exptl_crystal_size_mid 0.10
_exptl_crystal_size_min 0.10
_refine_diff_density_max 0.763
_refine_diff_density_min -0.720
_refine_ls_extinction_method none
_refine_ls_goodness_of_fit_ref 1.058
_refine_ls_hydrogen_treatment constr
_refine_ls_matrix_type full
_refine_ls_number_parameters 271
_refine_ls_number_reflns 5481
_refine_ls_number_restraints 0
_refine_ls_restrained_S_all 1.058
_refine_ls_R_factor_all 0.1259
_refine_ls_R_factor_gt 0.0588
_refine_ls_shift/su_max 0.000
_refine_ls_shift/su_mean 0.000
_refine_ls_structure_factor_coef Fsqd
_refine_ls_weighting_details 'calc w=1/[\s^2^(Fo^2^)+(0.0500P)^2^] where P=(Fo^2^+2Fc^2^)/3'
_refine_ls_weighting_scheme calc
_refine_ls_wR_factor_gt 0.1147
_refine_ls_wR_factor_ref 0.1333
_reflns_number_gt 2809
_reflns_number_total 5481
_reflns_threshold_expression I>2\s(I)
_cod_data_source_file hk2404.cif
_cod_data_source_block I
_cod_database_code 2217124
_cod_database_fobs_code 2217124

loop_
_symmetry_equiv_pos_as_xyz
'x, y, z'
'-x, -y, -z'

loop_
_atom_site_type_symbol
_atom_site_label
_atom_site_fract_x
_atom_site_fract_y
_atom_site_fract_z
_atom_site_U_iso_or_equiv
_atom_site_adp_type
_atom_site_calc_flag
_atom_site_refinement_flags
_atom_site_occupancy
I I1 0.26694(7) 0.30503(8) 0.13847(7) 0.0898(3) Uani d . 1
I I2 0.77050(7) 0.30518(8) 0.67167(8) 0.0901(3) Uani d . 1
I I3 0.74437(8) -0.00666(8) 0.03475(6) 0.0798(3) Uani d . 1
Br Br1 0.90853(10) 0.36368(12) 0.15368(10) 0.0785(4) Uani d . 1
Br Br2 1.40828(10) 0.38917(12) 0.62860(10) 0.0782(4) Uani d . 1
Br Br3 0.75298(12) 0.00304(14) 0.54991(9) 0.0891(4) Uani d . 1
C C1 0.4494(11) 0.3088(11) 0.3459(8) 0.086(4) Uani d . 1
H H1A 0.3588 0.3038 0.3332 0.129 Uiso calc R 1
H H1B 0.4573 0.3817 0.3661 0.129 Uiso calc R 1
H H1C 0.4847 0.2332 0.4046 0.129 Uiso calc R 1
C C2 0.4834(10) 0.3314(10) -0.0588(8) 0.075(3) Uani d . 1
H H2A 0.5506 0.3421 -0.1127 0.113 Uiso calc R 1
H H2B 0.4144 0.3999 -0.0856 0.113 Uiso calc R 1
H H2C 0.4491 0.2520 -0.0459 0.113 Uiso calc R 1
C C3 0.5415(9) 0.3319(8) 0.0497(7) 0.050(2) Uani d . 1
C C4 0.4687(8) 0.3180(8) 0.1459(8) 0.051(2) Uani d . 1
C C5 0.5241(9) 0.3211(8) 0.2418(8) 0.051(2) Uani d . 1
C C6 0.6560(9) 0.3308(8) 0.2456(7) 0.048(2) Uani d . 1
H H6A 0.6955 0.3292 0.3103 0.058 Uiso calc R 1
C C7 0.7295(9) 0.3430(8) 0.1529(8) 0.051(2) Uani d . 1
C C8 0.6722(9) 0.3438(8) 0.0557(7) 0.054(2) Uani d . 1
H H8A 0.7234 0.3525 -0.0059 0.064 Uiso calc R 1
C C9 0.9707(9) 0.3346(9) 0.8546(8) 0.073(3) Uani d . 1
H H9A 1.0325 0.3445 0.9050 0.109 Uiso calc R 1
H H9B 0.9362 0.2545 0.8875 0.109 Uiso calc R 1
H H9C 0.9006 0.4024 0.8382 0.109 Uiso calc R 1
C C10 0.9673(10) 0.3129(10) 0.4659(8) 0.070(3) Uani d . 1
H H10A 0.8774 0.2996 0.4818 0.105 Uiso calc R 1
H H10B 1.0117 0.2411 0.4518 0.105 Uiso calc R 1
H H10C 0.9714 0.3883 0.4020 0.105 Uiso calc R 1
C C11 1.0326(9) 0.3283(8) 0.5637(7) 0.048(2) Uani d . 1
C C12 0.9713(9) 0.3258(8) 0.6616(8) 0.053(2) Uani d . 1
C C13 1.0378(10) 0.3385(8) 0.7501(7) 0.053(2) Uani d . 1
C C14 1.1692(9) 0.3532(8) 0.7396(7) 0.055(3) Uani d . 1
H H14A 1.2160 0.3591 0.7982 0.066 Uiso calc R 1
C C15 1.2316(9) 0.3594(9) 0.6444(8) 0.055(2) Uani d . 1
C C16 1.1665(9) 0.3466(8) 0.5572(8) 0.058(3) Uani d . 1
H H16A 1.2113 0.3502 0.4934 0.070 Uiso calc R 1
C C17 0.5044(9) -0.0355(10) 0.2075(8) 0.068(3) Uani d . 1
H H17A 0.4380 -0.0454 0.2619 0.102 Uiso calc R 1
H H17B 0.5147 -0.1090 0.1861 0.102 Uiso calc R 1
H H17C 0.4790 0.0389 0.1440 0.102 Uiso calc R 1
C C18 0.9888(9) 0.0237(10) 0.1763(8) 0.072(3) Uani d . 1
H H18A 0.9751 0.0152 0.1062 0.108 Uiso calc R 1
H H18B 1.0562 -0.0406 0.2178 0.108 Uiso calc R 1
H H18C 1.0150 0.1062 0.1647 0.108 Uiso calc R 1
C C19 0.8630(9) 0.0082(7) 0.2397(7) 0.047(2) Uani d . 1
C C20 0.7480(9) -0.0034(8) 0.1963(7) 0.048(2) Uani d . 1
C C21 0.6322(8) -0.0216(8) 0.2552(7) 0.049(2) Uani d . 1
C C22 0.6335(9) -0.0184(9) 0.3618(8) 0.058(3) Uani d . 1
H H22A 0.5577 -0.0273 0.4028 0.070 Uiso calc R 1
C C23 0.7527(10) -0.0012(9) 0.4076(7) 0.056(3) Uani d . 1
C C24 0.8632(8) 0.0125(8) 0.3466(7) 0.047(2) Uani d . 1
H H24A 0.9400 0.0249 0.3765 0.056 Uiso calc R 1

loop_
_atom_site_aniso_label
_atom_site_aniso_U_11
_atom_site_aniso_U_22
_atom_site_aniso_U_33
_atom_site_aniso_U_12
_atom_site_aniso_U_13
_atom_site_aniso_U_23
I1 0.0426(4) 0.0927(6) 0.1290(8) -0.0114(4) 0.0064(4) -0.0322(5)
I2 0.0441(4) 0.0918(6) 0.1307(7) -0.0115(4) 0.0106(4) -0.0342(5)
I3 0.0972(6) 0.0946(6) 0.0534(4) -0.0077(5) 0.0096(4) -0.0345(4)
Br1 0.0446(6) 0.0942(9) 0.1125(10) -0.0111(6) 0.0070(6) -0.0554(7)
Br2 0.0446(6) 0.0999(9) 0.0907(9) -0.0137(6) 0.0124(6) -0.0333(7)
Br3 0.0792(8) 0.1468(12) 0.0609(7) -0.0395(8) 0.0175(6) -0.0538(8)
C1 0.085(9) 0.101(9) 0.076(8) -0.019(7) 0.026(7) -0.034(7)
C2 0.077(8) 0.089(8) 0.066(7) -0.011(6) -0.015(6) -0.034(6)
C3 0.051(6) 0.045(6) 0.058(6) -0.006(4) -0.005(5) -0.023(5)
C4 0.041(6) 0.048(6) 0.061(6) -0.005(4) 0.009(5) -0.014(5)
C5 0.043(5) 0.048(6) 0.057(6) 0.002(4) 0.008(5) -0.014(5)
C6 0.049(6) 0.055(6) 0.041(5) -0.004(5) 0.007(4) -0.019(5)
C7 0.045(6) 0.038(5) 0.069(7) -0.010(4) 0.003(5) -0.018(5)
C8 0.042(6) 0.069(7) 0.053(6) 0.000(5) 0.005(5) -0.028(5)
C9 0.070(7) 0.084(8) 0.078(7) -0.039(6) 0.047(6) -0.040(6)
C10 0.070(7) 0.081(8) 0.072(7) -0.014(6) -0.002(6) -0.039(6)
C11 0.042(5) 0.053(6) 0.043(5) -0.005(4) -0.007(4) -0.010(4)
C12 0.043(6) 0.047(6) 0.071(7) -0.006(4) 0.016(5) -0.026(5)
C13 0.067(7) 0.048(6) 0.043(6) -0.008(5) 0.010(5) -0.017(5)
C14 0.045(6) 0.062(6) 0.051(6) -0.011(5) 0.014(5) -0.012(5)
C15 0.036(5) 0.071(7) 0.062(6) -0.010(5) 0.013(5) -0.029(5)
C16 0.064(7) 0.059(6) 0.054(6) -0.002(5) 0.020(5) -0.024(5)
C17 0.049(6) 0.093(8) 0.068(7) -0.014(6) -0.009(5) -0.033(6)
C18 0.047(6) 0.082(8) 0.084(8) 0.001(5) 0.018(6) -0.030(6)
C19 0.045(6) 0.034(5) 0.050(6) -0.002(4) 0.009(4) -0.002(4)
C20 0.050(6) 0.056(6) 0.037(5) -0.003(5) -0.003(4) -0.017(4)
C21 0.038(5) 0.048(6) 0.058(6) 0.005(4) 0.000(5) -0.015(5)
C22 0.056(6) 0.068(7) 0.058(6) -0.004(5) 0.005(5) -0.032(5)
C23 0.067(7) 0.061(6) 0.043(6) -0.017(5) 0.012(5) -0.021(5)
C24 0.039(5) 0.061(6) 0.038(5) -0.007(4) 0.009(4) -0.015(4)

loop_
_atom_type_symbol
_atom_type_description
_atom_type_scat_dispersion_real
_atom_type_scat_dispersion_imag
_atom_type_scat_source
C C 0.0033 0.0016 'International Tables Vol C Tables 4.2.6.8 and 6.1.1.4'
H H 0.0000 0.0000 'International Tables Vol C Tables 4.2.6.8 and 6.1.1.4'
Br Br -0.2901 2.4595 'International Tables Vol C Tables 4.2.6.8 and 6.1.1.4'
I I -0.4742 1.8119 'International Tables Vol C Tables 4.2.6.8 and 6.1.1.4'

loop_
_geom_angle_atom_site_label_1
_geom_angle_atom_site_label_2
_geom_angle_atom_site_label_3
_geom_angle
_geom_angle_publ_flag
C5 C1 H1A 109.5 ?
C5 C1 H1B 109.5 ?
H1A C1 H1B 109.5 ?
C5 C1 H1C 109.5 ?
H1A C1 H1C 109.5 ?
H1B C1 H1C 109.5 ?
C3 C2 H2A 109.5 ?
C3 C2 H2B 109.5 ?
H2A C2 H2B 109.5 ?
C3 C2 H2C 109.5 ?
H2A C2 H2C 109.5 ?
H2B C2 H2C 109.5 ?
C8 C3 C4 117.2(8) ?
C8 C3 C2 118.9(9) ?
C4 C3 C2 123.9(9) ?
C5 C4 C3 122.3(8) ?
C5 C4 I1 119.4(7) yes
C3 C4 I1 118.2(7) yes
C6 C5 C4 119.0(9) ?
C6 C5 C1 116.9(9) ?
C4 C5 C1 124.0(9) ?
C5 C6 C7 119.7(9) ?
C5 C6 H6A 120.2 ?
C7 C6 H6A 120.2 ?
C6 C7 C8 120.9(8) ?
C6 C7 Br1 120.6(7) yes
C8 C7 Br1 118.4(7) yes
C3 C8 C7 120.9(9) ?
C3 C8 H8A 119.5 ?
C7 C8 H8A 119.5 ?
C13 C9 H9A 109.5 ?
C13 C9 H9B 109.5 ?
H9A C9 H9B 109.5 ?
C13 C9 H9C 109.5 ?
H9A C9 H9C 109.5 ?
H9B C9 H9C 109.5 ?
C11 C10 H10A 109.5 ?
C11 C10 H10B 109.5 ?
H10A C10 H10B 109.5 ?
C11 C10 H10C 109.5 ?
H10A C10 H10C 109.5 ?
H10B C10 H10C 109.5 ?
C12 C11 C16 116.3(8) ?
C12 C11 C10 125.5(9) ?
C16 C11 C10 118.1(8) ?
C11 C12 C13 122.8(9) ?
C11 C12 I2 117.3(7) yes
C13 C12 I2 119.9(7) yes
C14 C13 C12 118.1(8) ?
C14 C13 C9 119.9(9) ?
C12 C13 C9 122.0(9) ?
C15 C14 C13 120.8(9) ?
C15 C14 H14A 119.6 ?
C13 C14 H14A 119.6 ?
C14 C15 C16 121.2(9) ?
C14 C15 Br2 120.2(7) yes
C16 C15 Br2 118.6(7) yes
C15 C16 C11 120.7(8) ?
C15 C16 H16A 119.6 ?
C11 C16 H16A 119.6 ?
C21 C17 H17A 109.5 ?
C21 C17 H17B 109.5 ?
H17A C17 H17B 109.5 ?
C21 C17 H17C 109.5 ?
H17A C17 H17C 109.5 ?
H17B C17 H17C 109.5 ?
C19 C18 H18A 109.5 ?
C19 C18 H18B 109.5 ?
H18A C18 H18B 109.5 ?
C19 C18 H18C 109.5 ?
H18A C18 H18C 109.5 ?
H18B C18 H18C 109.5 ?
C20 C19 C24 118.0(8) ?
C20 C19 C18 123.2(9) ?
C24 C19 C18 118.7(8) ?
C19 C20 C21 123.6(8) ?
C19 C20 I3 118.8(7) yes
C21 C20 I3 117.5(6) yes
C22 C21 C20 117.8(8) ?
C22 C21 C17 118.3(8) ?
C20 C21 C17 123.8(8) ?
C21 C22 C23 119.3(8) ?
C21 C22 H22A 120.4 ?
C23 C22 H22A 120.4 ?
C24 C23 C22 119.9(8) ?
C24 C23 Br3 121.3(7) yes
C22 C23 Br3 118.8(7) yes
C23 C24 C19 121.2(8) ?
C23 C24 H24A 119.4 ?
C19 C24 H24A 119.4 ?

loop_
_geom_bond_atom_site_label_1
_geom_bond_atom_site_label_2
_geom_bond_distance
_geom_bond_publ_flag
I1 C4 2.102(9) yes
Br1 C7 1.881(9) yes
C1 C5 1.513(13) ?
C1 H1A 0.9600 ?
C1 H1B 0.9600 ?
C1 H1C 0.9600 ?
C2 C3 1.537(11) ?
C2 H2A 0.9600 ?
C2 H2B 0.9600 ?
C2 H2C 0.9600 ?
C3 C8 1.372(11) ?
C3 C4 1.413(12) ?
C4 C5 1.387(12) ?
C5 C6 1.376(12) ?
C6 C7 1.382(11) ?
C6 H6A 0.9300 ?
C7 C8 1.395(12) ?
C8 H8A 0.9300 ?
I2 C12 2.100(9) yes
Br2 C15 1.879(9) yes
C9 C13 1.498(12) ?
C9 H9A 0.9600 ?
C9 H9B 0.9600 ?
C9 H9C 0.9600 ?
C10 C11 1.515(12) ?
C10 H10A 0.9600 ?
C10 H10B 0.9600 ?
C10 H10C 0.9600 ?
C11 C12 1.399(12) ?
C11 C16 1.412(12) ?
C12 C13 1.401(12) ?
C13 C14 1.378(12) ?
C14 C15 1.364(12) ?
C14 H14A 0.9300 ?
C15 C16 1.380(12) ?
C16 H16A 0.9300 ?
I3 C20 2.106(8) yes
Br3 C23 1.861(9) yes
C17 C21 1.508(11) ?
C17 H17A 0.9600 ?
C17 H17B 0.9600 ?
C17 H17C 0.9600 ?
C18 C19 1.515(11) ?
C18 H18A 0.9600 ?
C18 H18B 0.9600 ?
C18 H18C 0.9600 ?
C19 C20 1.356(11) ?
C19 C24 1.402(11) ?
C20 C21 1.399(11) ?
C21 C22 1.394(12) ?
C22 C23 1.431(12) ?
C22 H22A 0.9300 ?
C23 C24 1.365(11) ?
C24 H24A 0.9300 ?

loop_
_geom_hbond_atom_site_label_D
_geom_hbond_atom_site_label_H
_geom_hbond_atom_site_label_A
_geom_hbond_distance_DH
_geom_hbond_distance_HA
_geom_hbond_distance_DA
_geom_hbond_angle_DHA
_geom_hbond_publ_flag
C1 H1A I1 0.96 2.70 3.316(11) 122.00 yes
C10 H10A I2 0.96 2.70 3.303(10) 122.00 yes
C18 H18A I3 0.96 2.63 3.252(10) 123.00 yes

loop_
_geom_torsion_atom_site_label_1
_geom_torsion_atom_site_label_2
_geom_torsion_atom_site_label_3
_geom_torsion_atom_site_label_4
_geom_torsion
C8 C3 C4 C5 2.5(13)
C2 C3 C4 C5 -178.9(9)
C8 C3 C4 I1 178.2(7)
C2 C3 C4 I1 -3.1(12)
C3 C4 C5 C6 -3.7(14)
I1 C4 C5 C6 -179.4(6)
C3 C4 C5 C1 179.0(9)
I1 C4 C5 C1 3.3(13)
C4 C5 C6 C7 2.9(14)
C1 C5 C6 C7 -179.6(8)
C5 C6 C7 C8 -0.9(13)
C5 C6 C7 Br1 177.3(7)
C4 C3 C8 C7 -0.4(13)
C2 C3 C8 C7 -179.2(8)
C6 C7 C8 C3 -0.3(14)
Br1 C7 C8 C3 -178.6(7)
C16 C11 C12 C13 -1.1(13)
C10 C11 C12 C13 178.9(9)
C16 C11 C12 I2 177.9(6)
C10 C11 C12 I2 -2.1(12)
C11 C12 C13 C14 -0.3(14)
I2 C12 C13 C14 -179.3(7)
C11 C12 C13 C9 -179.5(8)
I2 C12 C13 C9 1.5(12)
C12 C13 C14 C15 2.0(14)
C9 C13 C14 C15 -178.8(8)
C13 C14 C15 C16 -2.3(15)
C13 C14 C15 Br2 176.4(7)
C14 C15 C16 C11 0.7(15)
Br2 C15 C16 C11 -177.9(7)
C12 C11 C16 C15 0.9(13)
C10 C11 C16 C15 -179.1(9)
C24 C19 C20 C21 -5.4(13)
C18 C19 C20 C21 178.0(9)
C24 C19 C20 I3 178.9(6)
C18 C19 C20 I3 2.2(12)
C19 C20 C21 C22 4.8(14)
I3 C20 C21 C22 -179.4(6)
C19 C20 C21 C17 -179.5(9)
I3 C20 C21 C17 -3.7(12)
C20 C21 C22 C23 -2.1(14)
C17 C21 C22 C23 -178.1(8)
C21 C22 C23 C24 0.3(14)
C21 C22 C23 Br3 179.9(7)
C22 C23 C24 C19 -1.0(14)
Br3 C23 C24 C19 179.5(6)
C20 C19 C24 C23 3.4(13)
C18 C19 C24 C23 -179.8(8)

loop_
_cod_related_entry_id
_cod_related_entry_database
_cod_related_entry_code
1 ChemSpider 2017260
